data_7022648
loop_
_publ_author_name
'Wang, Yuchao'
'Li, Fengyan'
'Xu, Lin'
'Jiang, Ning'
'Liu, Xizheng'

_publ_section_title
;
 Multidimensional crystal frameworks based on heteropoly blue building
 block of [SiW10Mo(V)2O40]6-: synthesis, structures and magnetic
 properties.
;
_journal_issue 16
_journal_name_full 'Dalton transactions (Cambridge, England : 2003)'
_journal_page_first 5839
_journal_page_last 5847
_journal_paper_doi 10.1039/c3dt32658f
_journal_volume 42
_journal_year 2013
_chemical_formula_sum 'C25 H75 Cu2 Mo2 N5 O54 Si W10'
_chemical_formula_weight 3495.45
_space_group_IT_number 14
_symmetry_cell_setting monoclinic
_symmetry_space_group_name_Hall '-P 2yn'
_symmetry_space_group_name_H-M 'P 1 21/n 1'
_atom_sites_solution_hydrogens geom
_atom_sites_solution_primary direct
_atom_sites_solution_secondary difmap
_audit_creation_method SHELXL-97
_audit_update_record
;
2008-06-13 # Formatted by publCIF
;
_cell_angle_alpha 90.00
_cell_angle_beta 97.3260(10)
_cell_angle_gamma 90.00
_cell_formula_units_Z 4
_cell_length_a 14.0056(8)
_cell_length_b 23.7120(14)
_cell_length_c 24.0086(15)
_cell_measurement_reflns_used 3689
_cell_measurement_temperature 296(2)
_cell_measurement_theta_max 45.084
_cell_measurement_theta_min 4.507
_cell_volume 7908.2(8)
_computing_cell_refinement 'SMART (Bruker, 2002)'
_computing_data_collection 'SMART (Bruker, 2002)'
_computing_data_reduction 'SAINT (Bruker, 2002)'
_computing_molecular_graphics 'DIAMOND (Brandenburg, 1999)'
_computing_publication_material SHELXTL
_computing_structure_refinement 'SHELXL-97 (Sheldrick, 1997)'
_computing_structure_solution 'SHELXS-97 (Sheldrick, 1990)'
_diffrn_ambient_temperature 296(2)
_diffrn_measured_fraction_theta_full 0.998
_diffrn_measured_fraction_theta_max 0.998
_diffrn_measurement_device_type 'Smart CCD Apex II'
_diffrn_measurement_method 'omega and phi'
_diffrn_radiation_monochromator graphite
_diffrn_radiation_source 'fine-focus sealed tube'
_diffrn_radiation_type MoK\a
_diffrn_radiation_wavelength 0.71073
_diffrn_reflns_av_R_equivalents 0.0735
_diffrn_reflns_av_unetI/netI 0.0962
_diffrn_reflns_limit_h_max 13
_diffrn_reflns_limit_h_min -16
_diffrn_reflns_limit_k_max 28
_diffrn_reflns_limit_k_min -24
_diffrn_reflns_limit_l_max 28
_diffrn_reflns_limit_l_min -28
_diffrn_reflns_number 39748
_diffrn_reflns_theta_full 25.00
_diffrn_reflns_theta_max 25.00
_diffrn_reflns_theta_min 1.21
_exptl_absorpt_coefficient_mu 15.420
_exptl_absorpt_correction_T_max 0.191
_exptl_absorpt_correction_T_min 0.058
_exptl_absorpt_correction_type multi-scan
_exptl_absorpt_process_details '(SADABS; Bruker, 2002)'
_exptl_crystal_colour green
_exptl_crystal_density_diffrn 2.936
_exptl_crystal_density_method 'not measured'
_exptl_crystal_description block
_exptl_crystal_F_000 6352
_exptl_crystal_size_max 0.27
_exptl_crystal_size_mid 0.17
_exptl_crystal_size_min 0.11
_refine_diff_density_max 2.290
_refine_diff_density_min -1.264
_refine_diff_density_rms 0.348
_refine_ls_extinction_method none
_refine_ls_goodness_of_fit_ref 0.918
_refine_ls_hydrogen_treatment constr
_refine_ls_matrix_type full
_refine_ls_number_parameters 868
_refine_ls_number_reflns 13910
_refine_ls_number_restraints 343
_refine_ls_restrained_S_all 0.909
_refine_ls_R_factor_all 0.0853
_refine_ls_R_factor_gt 0.0482
_refine_ls_shift/su_max 0.001
_refine_ls_shift/su_mean 0.000
_refine_ls_structure_factor_coef Fsqd
_refine_ls_weighting_details 'calc w=1/[\s^2^(Fo^2^)+(0.0570P)^2^+0.0000P] where P=(Fo^2^+2Fc^2^)/3'
_refine_ls_weighting_scheme calc
_refine_ls_wR_factor_gt 0.1111
_refine_ls_wR_factor_ref 0.1221
_reflns_number_gt 8527
_reflns_number_total 13910
_reflns_threshold_expression >2sigma(I)
_cod_data_source_file c3dt32658f.txt
_cod_data_source_block 1D
_cod_original_sg_symbol_Hall '-p 2yn'
_cod_original_sg_symbol_H-M 'p 21/n'
_cod_database_code 7022648

loop_
_symmetry_equiv_pos_as_xyz
'x, y, z'
'-x+1/2, y+1/2, -z+1/2'
'-x, -y, -z'
'x-1/2, -y-1/2, z-1/2'

loop_
_atom_site_label
_atom_site_type_symbol
_atom_site_fract_x
_atom_site_fract_y
_atom_site_fract_z
_atom_site_U_iso_or_equiv
_atom_site_adp_type
_atom_site_occupancy
_atom_site_symmetry_multiplicity
_atom_site_calc_flag
_atom_site_refinement_flags
_atom_site_disorder_assembly
_atom_site_disorder_group
W1 W 0.15078(5) 0.76262(3) 0.58045(3) 0.0276(3) Uani 0.852(8) 1 d P . .
Mo1 Mo 0.15078(5) 0.76262(3) 0.58045(3) 0.0276(3) Uani 0.148(8) 1 d P . .
W2 W 0.02943(5) 0.66126(3) 0.66382(3) 0.0283(3) Uani 0.870(8) 1 d P . .
Mo2 Mo 0.02943(5) 0.66126(3) 0.66382(3) 0.0283(3) Uani 0.130(8) 1 d P . .
W3 W 0.24551(5) 0.87080(3) 0.75802(3) 0.0289(3) Uani 0.864(8) 1 d P . .
Mo3 Mo 0.24551(5) 0.87080(3) 0.75802(3) 0.0289(3) Uani 0.136(8) 1 d P . .
W4 W 0.25111(5) 0.73287(3) 0.72697(3) 0.0294(3) Uani 0.804(8) 1 d P . .
Mo4 Mo 0.25111(5) 0.73287(3) 0.72697(3) 0.0294(3) Uani 0.196(8) 1 d P . .
W5 W -0.09022(5) 0.85905(3) 0.80158(3) 0.0313(3) Uani 0.834(8) 1 d P . .
Mo5 Mo -0.09022(5) 0.85905(3) 0.80158(3) 0.0313(3) Uani 0.166(8) 1 d P . .
W6 W 0.14963(5) 0.90085(3) 0.61100(3) 0.0287(3) Uani 0.779(8) 1 d P . .
Mo6 Mo 0.14963(5) 0.90085(3) 0.61100(3) 0.0287(3) Uani 0.221(8) 1 d P . .
W7 W 0.13481(5) 0.77751(3) 0.83296(3) 0.0300(3) Uani 0.806(8) 1 d P . .
Mo7 Mo 0.13481(5) 0.77751(3) 0.83296(3) 0.0300(3) Uani 0.194(8) 1 d P . .
W8 W 0.02044(5) 0.95206(3) 0.72599(3) 0.0276(3) Uani 0.809(8) 1 d P . .
Mo8 Mo 0.02044(5) 0.95206(3) 0.72599(3) 0.0276(3) Uani 0.191(8) 1 d P . .
W9 W -0.08762(5) 0.70723(3) 0.76827(3) 0.0326(3) Uani 0.840(8) 1 d P . .
Mo9 Mo -0.08762(5) 0.70723(3) 0.76827(3) 0.0326(3) Uani 0.160(8) 1 d P . .
W10 W -0.17683(5) 0.73440(3) 0.63401(3) 0.0298(3) Uani 0.811(8) 1 d P . .
Mo10 Mo -0.17683(5) 0.73440(3) 0.63401(3) 0.0298(3) Uani 0.189(8) 1 d P . .
W11 W -0.18065(5) 0.88615(3) 0.66814(3) 0.0297(3) Uani 0.819(8) 1 d P . .
Mo11 Mo -0.18065(5) 0.88615(3) 0.66814(3) 0.0297(3) Uani 0.181(8) 1 d P . .
W12 W -0.05353(6) 0.83696(3) 0.55205(3) 0.0327(3) Uani 0.744(8) 1 d P . .
Mo12 Mo -0.05353(6) 0.83696(3) 0.55205(3) 0.0327(3) Uani 0.256(8) 1 d P . .
Si1 Si 0.0329(3) 0.80691(16) 0.69373(19) 0.0235(10) Uani 1 1 d . . .
Cu1 Cu 0.39018(15) 1.00246(8) 0.82061(9) 0.0380(6) Uani 1 1 d . . .
Cu2 Cu 0.30757(15) 0.75205(9) 0.46558(10) 0.0424(7) Uani 1 1 d . . .
O1 O 0.1393(7) 0.9194(4) 0.7604(4) 0.033(3) Uani 1 1 d . E .
O2 O -0.1239(7) 0.7828(4) 0.7854(5) 0.032(3) Uani 1 1 d . E .
O3 O -0.1951(7) 0.8802(4) 0.7449(5) 0.038(3) Uani 1 1 d . E .
O4 O 0.1437(7) 0.6822(4) 0.7087(4) 0.032(3) Uani 1 1 d . E .
O5 O 0.1305(7) 0.7995(4) 0.7371(4) 0.024(2) Uani 1 1 d . E .
O6 O 0.3468(8) 0.6890(4) 0.7301(5) 0.041(3) Uani 1 1 d . E .
O7 O -0.1179(7) 0.7735(4) 0.5772(5) 0.033(3) Uani 1 1 d . E .
O8 O 0.0310(8) 0.8322(4) 0.8307(5) 0.038(3) Uani 1 1 d . E .
O9 O 0.0717(8) 0.9419(4) 0.6584(4) 0.035(3) Uani 1 1 d . E .
O10 O 0.2245(7) 0.7290(4) 0.8031(5) 0.034(3) Uani 1 1 d . E .
O11 O 0.0414(8) 1.0217(4) 0.7367(5) 0.043(3) Uani 1 1 d . E .
O12 O 0.3385(8) 0.9145(4) 0.7810(5) 0.046(3) Uani 1 1 d . D .
O13 O 0.0599(7) 0.8211(4) 0.6313(4) 0.031(3) Uani 1 1 d . E .
O14 O -0.0334(7) 0.8573(4) 0.7144(4) 0.027(3) Uani 1 1 d . E .
O16 O 0.0772(7) 0.7028(4) 0.6046(4) 0.034(3) Uani 1 1 d . . .
O17 O -0.2084(7) 0.8086(4) 0.6585(5) 0.033(3) Uani 1 1 d . E .
O18 O 0.2146(8) 0.7315(5) 0.5338(5) 0.045(3) Uani 1 1 d . . .
O19 O -0.2828(7) 0.7122(5) 0.5965(5) 0.047(3) Uani 1 1 d . E .
O20 O -0.2873(7) 0.9157(4) 0.6429(5) 0.043(3) Uani 1 1 d . E .
O21 O -0.0985(8) 0.6698(4) 0.6233(5) 0.039(3) Uani 1 1 d . E .
O22 O 0.2213(7) 0.8396(4) 0.8281(4) 0.035(3) Uani 1 1 d . E .
O23 O -0.0282(8) 0.6468(4) 0.7312(5) 0.039(3) Uani 1 1 d . E .
O24 O 0.0527(8) 0.5939(4) 0.6437(5) 0.038(3) Uani 1 1 d . . .
O25 O 0.0420(7) 0.7866(4) 0.5286(5) 0.035(3) Uani 1 1 d . E .
O26 O -0.1373(8) 0.6685(4) 0.8167(5) 0.045(3) Uani 1 1 d . E .
O27 O 0.2282(7) 0.8830(4) 0.6792(5) 0.042(3) Uani 1 1 d . E .
O28 O -0.1191(8) 0.8801(4) 0.6019(4) 0.038(3) Uani 1 1 d . E .
O29 O -0.1189(8) 0.8512(5) 0.4897(5) 0.045(3) Uani 1 1 d . E .
O30 O 0.2326(7) 0.7535(4) 0.6500(5) 0.036(3) Uani 1 1 d . E .
O31 O -0.0288(7) 0.7490(4) 0.6908(5) 0.030(3) Uani 1 1 d . E .
O32 O 0.2020(7) 0.8372(4) 0.5768(5) 0.037(3) Uani 1 1 d . E .
O33 O 0.1534(8) 0.7628(5) 0.9027(5) 0.054(4) Uani 1 1 d . E .
O34 O 0.0346(8) 0.7248(4) 0.8071(5) 0.039(3) Uani 1 1 d . E .
O35 O 0.0422(8) 0.8959(4) 0.5527(5) 0.039(3) Uani 1 1 d . E .
O36 O -0.1902(8) 0.7060(4) 0.7061(5) 0.044(3) Uani 1 1 d . E .
O37 O 0.2061(9) 0.7229(6) 0.4098(6) 0.058(4) Uani 1 1 d . F .
O38 O 0.4136(9) 0.7762(6) 0.5192(7) 0.069(5) Uani 1 1 d . . .
O39 O 0.2761(11) 0.8306(5) 0.4480(6) 0.071(4) Uani 1 1 d . . .
O40 O 0.2148(8) 0.9530(4) 0.5849(5) 0.043(3) Uani 1 1 d . E .
OW2 O 0.4162(10) 0.9629(6) 0.8987(6) 0.075(4) Uani 1 1 d . D .
O43 O -0.1400(8) 0.8696(4) 0.8631(5) 0.041(3) Uani 1 1 d . . .
O44 O -0.0347(8) 0.9317(4) 0.7915(5) 0.040(3) Uani 1 1 d . E .
O45 O 0.3676(8) 1.0381(5) 0.7473(5) 0.049(3) Uani 1 1 d . D .
O46 O -0.1064(7) 0.9544(4) 0.6856(5) 0.037(3) Uani 1 1 d . E .
O47 O 0.5219(8) 0.9888(5) 0.8124(6) 0.050(4) Uani 1 1 d . D .
OW3 O 0.3784(9) 0.6786(5) 0.4636(5) 0.056(4) Uani 1 1 d . . .
N2 N 0.2773(12) 1.0724(6) 0.6691(7) 0.052(4) Uani 1 1 d . D .
N1 N 0.6644(12) 1.0109(6) 0.7861(9) 0.065(5) Uani 1 1 d . D .
N3 N 0.1829(16) 0.9091(7) 0.4242(8) 0.077(6) Uani 1 1 d . . .
N4 N 0.4846(12) 0.8460(7) 0.5747(8) 0.063(5) Uani 1 1 d . . .
C1 C 0.197(2) 0.8571(12) 0.4436(11) 0.095(4) Uani 1 1 d U C .
H1 H 0.1447 0.8385 0.4551 0.114 Uiso 1 1 calc R . .
C2 C 0.2907(17) 1.0417(8) 0.7171(9) 0.061(4) Uani 1 1 d U . .
H2 H 0.2383 1.0221 0.7277 0.074 Uiso 1 1 calc R D .
C3 C 0.5692(19) 1.0141(11) 0.7816(12) 0.089(5) Uani 1 1 d U . .
H3 H 0.5373 1.0367 0.7535 0.107 Uiso 1 1 calc R D .
C4 C 0.5807(15) 0.8228(10) 0.5751(11) 0.081(4) Uani 1 1 d U . .
H4A H 0.6204 0.8332 0.6097 0.097 Uiso 1 1 calc R . .
H4B H 0.5775 0.7820 0.5732 0.097 Uiso 1 1 calc R . .
C5 C 0.1813(15) 1.0738(8) 0.6352(9) 0.064(4) Uani 1 1 d U . .
H5A H 0.1883 1.0701 0.5957 0.077 Uiso 1 1 calc R D .
H5B H 0.1429 1.0424 0.6457 0.077 Uiso 1 1 calc R . .
C6 C 0.1334(16) 1.1258(8) 0.6444(10) 0.077(5) Uani 1 1 d U D .
H6A H 0.0710 1.1261 0.6225 0.116 Uiso 1 1 calc R . .
H6B H 0.1708 1.1568 0.6333 0.116 Uiso 1 1 calc R . .
H6C H 0.1263 1.1293 0.6835 0.116 Uiso 1 1 calc R . .
C7 C 0.4733(16) 0.8979(10) 0.6045(11) 0.082(4) Uani 1 1 d U . .
H7A H 0.5241 0.9236 0.5971 0.099 Uiso 1 1 calc R . .
H7B H 0.4125 0.9150 0.5893 0.099 Uiso 1 1 calc R . .
C8 C 0.3571(16) 1.1044(8) 0.6533(9) 0.068(4) Uani 1 1 d U . .
H8A H 0.3968 1.1182 0.6866 0.081 Uiso 1 1 calc R D .
H8B H 0.3335 1.1366 0.6307 0.081 Uiso 1 1 calc R . .
C9 C 0.200(2) 0.7428(13) 0.3615(13) 0.110(5) Uani 1 1 d DU . .
H9 H 0.2412 0.7708 0.3516 0.132 Uiso 1 1 calc R A 1
C10 C 0.4065(18) 0.8210(11) 0.5437(11) 0.088(4) Uani 1 1 d U . .
H10 H 0.3468 0.8387 0.5413 0.106 Uiso 1 1 calc R . .
C11 C 0.7144(17) 1.0384(11) 0.7464(12) 0.094(5) Uani 1 1 d U . .
H11A H 0.6681 1.0606 0.7221 0.113 Uiso 1 1 calc R B 2
H11B H 0.7389 1.0097 0.7232 0.113 Uiso 1 1 calc R B 2
C12 C 0.4753(15) 0.8925(10) 0.6645(10) 0.084(6) Uani 1 1 d U . .
H12A H 0.4691 0.9291 0.6807 0.126 Uiso 1 1 calc R . .
H12B H 0.5352 0.8758 0.6802 0.126 Uiso 1 1 calc R . .
H12C H 0.4229 0.8690 0.6725 0.126 Uiso 1 1 calc R . .
C13 C 0.4159(17) 1.0662(10) 0.6198(10) 0.087(5) Uani 1 1 d U D .
H13A H 0.4699 1.0868 0.6093 0.131 Uiso 1 1 calc R . .
H13B H 0.3764 1.0533 0.5867 0.131 Uiso 1 1 calc R . .
H13C H 0.4386 1.0343 0.6424 0.131 Uiso 1 1 calc R . .
C14 C 0.6228(16) 0.8443(10) 0.5277(10) 0.088(6) Uani 1 1 d U . .
H14A H 0.6863 0.8291 0.5280 0.132 Uiso 1 1 calc R . .
H14B H 0.6263 0.8847 0.5299 0.132 Uiso 1 1 calc R . .
H14C H 0.5837 0.8335 0.4936 0.132 Uiso 1 1 calc R . .
C15' C 0.7214(17) 0.9772(10) 0.8321(11) 0.094(5) Uani 1 1 d U . .
H15A H 0.7842 0.9686 0.8213 0.113 Uiso 1 1 calc R D .
H15B H 0.6886 0.9419 0.8369 0.113 Uiso 1 1 calc R . .
C17 C 0.7347(19) 1.0114(11) 0.8911(12) 0.113(6) Uani 1 1 d U D .
H17A H 0.7704 0.9887 0.9196 0.169 Uiso 1 1 calc R . .
H17B H 0.6726 1.0199 0.9019 0.169 Uiso 1 1 calc R . .
H17C H 0.7689 1.0459 0.8868 0.169 Uiso 1 1 calc R . .
C18 C 0.1044(18) 0.9949(12) 0.4572(12) 0.097(4) Uani 1 1 d U . .
C19 C 0.081(6) 0.947(4) 0.429(3) 0.097(5) Uani 0.46 1 d PU C 1
C19' C 0.089(6) 0.933(3) 0.414(3) 0.096(4) Uani 0.54 1 d PU C 2
C21' C 0.2660(18) 0.9360(11) 0.4056(12) 0.099(4) Uani 1 1 d U C 2
H21A H 0.2441 0.9677 0.3819 0.118 Uiso 1 1 calc R C 2
H21B H 0.2965 0.9094 0.3828 0.118 Uiso 1 1 calc R C 2
OW1 O 0.2545(9) 1.0208(6) 0.8405(6) 0.070(4) Uani 1 1 d . D 2
O112 O 0.3147(7) 0.8022(4) 0.7437(4) 0.035(3) Uani 1 1 d . E 2
C16 C 0.8012(17) 1.0785(10) 0.7691(12) 0.105(6) Uani 1 1 d U D 2
H16A H 0.8284 1.0945 0.7379 0.157 Uiso 1 1 calc R D 2
H16B H 0.8494 1.0571 0.7920 0.157 Uiso 1 1 calc R D 2
H16C H 0.7783 1.1082 0.7911 0.157 Uiso 1 1 calc R D 2
N5 N 0.127(2) 0.7199(16) 0.3233(16) 0.071(9) Uani 0.50 1 d PDU F 1
N5' N 0.113(2) 0.7466(16) 0.3267(17) 0.069(9) Uani 0.50 1 d PDU F 2
C20 C 0.3434(17) 0.9576(11) 0.4539(12) 0.108(5) Uani 1 1 d U . .
H20A H 0.3962 0.9742 0.4379 0.162 Uiso 1 1 calc R C 2
H20B H 0.3664 0.9266 0.4775 0.162 Uiso 1 1 calc R C 2
H20C H 0.3150 0.9854 0.4758 0.162 Uiso 1 1 calc R C 2
C24 C 0.077(2) 0.7444(14) 0.2224(14) 0.122(7) Uani 1 1 d U F .
C22 C 0.091(2) 0.7794(13) 0.2680(13) 0.122(5) Uani 1 1 d U . .
H22A H 0.0324 0.7988 0.2746 0.146 Uiso 1 1 calc R F 1
H22B H 0.1422 0.8063 0.2657 0.146 Uiso 1 1 calc R F 1
C23 C 0.040(2) 0.6908(13) 0.3375(13) 0.119(5) Uani 1 1 d U . .
H23A H 0.0020 0.6788 0.3029 0.143 Uiso 1 1 calc R F 1
H23B H 0.0597 0.6572 0.3590 0.143 Uiso 1 1 calc R F 1
C25 C -0.019(2) 0.7244(15) 0.3688(15) 0.135(7) Uani 1 1 d U F .

loop_
_atom_site_aniso_label
_atom_site_aniso_U_11
_atom_site_aniso_U_22
_atom_site_aniso_U_33
_atom_site_aniso_U_23
_atom_site_aniso_U_13
_atom_site_aniso_U_12
W1 0.0333(5) 0.0271(4) 0.0233(5) -0.0027(3) 0.0064(3) 0.0019(3)
Mo1 0.0333(5) 0.0271(4) 0.0233(5) -0.0027(3) 0.0064(3) 0.0019(3)
W2 0.0376(5) 0.0187(4) 0.0282(5) -0.0011(3) 0.0029(3) 0.0014(3)
Mo2 0.0376(5) 0.0187(4) 0.0282(5) -0.0011(3) 0.0029(3) 0.0014(3)
W3 0.0269(5) 0.0286(4) 0.0294(5) -0.0036(3) -0.0026(3) -0.0027(3)
Mo3 0.0269(5) 0.0286(4) 0.0294(5) -0.0036(3) -0.0026(3) -0.0027(3)
W4 0.0292(5) 0.0279(4) 0.0292(5) -0.0033(3) -0.0031(3) 0.0058(3)
Mo4 0.0292(5) 0.0279(4) 0.0292(5) -0.0033(3) -0.0031(3) 0.0058(3)
W5 0.0395(5) 0.0285(4) 0.0283(5) -0.0008(3) 0.0133(4) 0.0030(3)
Mo5 0.0395(5) 0.0285(4) 0.0283(5) -0.0008(3) 0.0133(4) 0.0030(3)
W6 0.0341(5) 0.0249(4) 0.0281(5) 0.0034(3) 0.0071(4) -0.0033(3)
Mo6 0.0341(5) 0.0249(4) 0.0281(5) 0.0034(3) 0.0071(4) -0.0033(3)
W7 0.0367(5) 0.0318(5) 0.0205(5) 0.0019(3) 0.0000(3) 0.0030(3)
Mo7 0.0367(5) 0.0318(5) 0.0205(5) 0.0019(3) 0.0000(3) 0.0030(3)
W8 0.0337(5) 0.0201(4) 0.0292(5) -0.0021(3) 0.0046(3) -0.0002(3)
Mo8 0.0337(5) 0.0201(4) 0.0292(5) -0.0021(3) 0.0046(3) -0.0002(3)
W9 0.0398(6) 0.0257(4) 0.0342(6) 0.0048(3) 0.0122(4) -0.0038(3)
Mo9 0.0398(6) 0.0257(4) 0.0342(6) 0.0048(3) 0.0122(4) -0.0038(3)
W10 0.0276(5) 0.0262(4) 0.0340(5) 0.0006(3) -0.0028(3) -0.0032(3)
Mo10 0.0276(5) 0.0262(4) 0.0340(5) 0.0006(3) -0.0028(3) -0.0032(3)
W11 0.0270(5) 0.0280(4) 0.0334(6) 0.0004(3) 0.0008(3) 0.0042(3)
Mo11 0.0270(5) 0.0280(4) 0.0334(6) 0.0004(3) 0.0008(3) 0.0042(3)
W12 0.0351(6) 0.0381(5) 0.0232(5) 0.0044(4) -0.0028(4) 0.0013(4)
Mo12 0.0351(6) 0.0381(5) 0.0232(5) 0.0044(4) -0.0028(4) 0.0013(4)
Si1 0.029(2) 0.022(2) 0.021(3) -0.0022(18) 0.0075(19) 0.0004(18)
Cu1 0.0434(14) 0.0338(12) 0.0346(14) 0.0039(10) -0.0029(10) -0.0017(10)
Cu2 0.0389(14) 0.0491(14) 0.0389(15) -0.0095(11) 0.0034(11) 0.0004(10)
O1 0.042(7) 0.031(6) 0.026(7) -0.020(5) -0.001(5) -0.003(5)
O2 0.029(6) 0.019(5) 0.050(8) -0.003(5) 0.014(6) -0.001(5)
O3 0.030(7) 0.047(7) 0.036(8) 0.008(6) 0.002(5) -0.001(5)
O4 0.040(7) 0.029(6) 0.026(7) 0.006(5) -0.001(5) -0.005(5)
O5 0.030(6) 0.027(5) 0.013(6) -0.004(4) 0.001(5) 0.001(5)
O6 0.056(8) 0.039(6) 0.025(7) 0.011(5) -0.001(6) 0.012(6)
O7 0.047(7) 0.013(5) 0.037(8) 0.000(5) -0.007(6) -0.007(5)
O8 0.056(8) 0.033(6) 0.024(7) 0.003(5) 0.004(6) -0.006(6)
O9 0.057(7) 0.029(6) 0.021(7) 0.004(5) 0.005(6) -0.006(5)
O10 0.032(6) 0.037(6) 0.030(7) -0.002(5) -0.013(5) -0.002(5)
O11 0.057(8) 0.028(6) 0.046(9) -0.011(5) 0.019(6) -0.003(6)
O12 0.042(7) 0.039(7) 0.055(9) -0.022(6) -0.001(6) -0.017(6)
O13 0.050(7) 0.019(5) 0.025(7) 0.008(5) 0.009(5) -0.006(5)
O14 0.033(6) 0.021(5) 0.030(7) -0.001(5) 0.010(5) 0.002(5)
O16 0.050(7) 0.034(6) 0.017(7) 0.001(5) 0.005(5) -0.007(5)
O17 0.037(7) 0.020(5) 0.040(8) 0.004(5) 0.002(5) -0.001(5)
O18 0.070(9) 0.052(7) 0.020(7) 0.001(6) 0.027(6) 0.006(6)
O19 0.031(7) 0.049(7) 0.055(9) -0.026(6) -0.011(6) -0.001(6)
O20 0.034(7) 0.041(7) 0.053(9) 0.005(6) -0.001(6) 0.013(5)
O21 0.055(8) 0.021(6) 0.041(8) 0.003(5) 0.008(6) 0.000(5)
O22 0.035(7) 0.045(7) 0.023(7) -0.005(5) -0.003(5) 0.008(5)
O23 0.044(7) 0.030(6) 0.042(8) 0.005(5) 0.007(6) -0.001(5)
O24 0.058(8) 0.022(6) 0.031(7) 0.002(5) -0.006(6) -0.003(5)
O25 0.038(7) 0.034(6) 0.031(7) -0.006(5) -0.003(5) 0.004(5)
O26 0.069(9) 0.040(7) 0.029(8) 0.003(5) 0.012(6) 0.008(6)
O27 0.033(7) 0.038(7) 0.055(9) 0.003(6) 0.006(6) -0.005(5)
O28 0.057(8) 0.041(7) 0.015(7) 0.011(5) 0.001(6) -0.005(6)
O29 0.061(8) 0.058(8) 0.014(7) 0.015(6) -0.004(6) 0.000(6)
O30 0.028(6) 0.035(6) 0.047(8) -0.014(5) 0.011(6) -0.006(5)
O31 0.031(6) 0.028(6) 0.029(7) -0.009(5) -0.004(5) 0.002(5)
O32 0.026(6) 0.039(6) 0.043(8) -0.001(6) -0.004(5) -0.008(5)
O33 0.054(8) 0.074(9) 0.030(8) 0.009(7) -0.007(6) 0.018(7)
O34 0.064(8) 0.019(5) 0.037(8) 0.007(5) 0.016(6) 0.005(5)
O35 0.066(8) 0.027(6) 0.025(7) 0.007(5) 0.017(6) 0.001(6)
O36 0.043(7) 0.044(7) 0.046(9) 0.010(6) 0.008(6) 0.005(6)
O37 0.056(9) 0.073(9) 0.043(10) 0.004(7) -0.001(7) 0.000(7)
O38 0.037(8) 0.074(10) 0.092(13) -0.037(9) -0.002(8) -0.002(7)
O39 0.102(12) 0.052(9) 0.066(11) 0.003(7) 0.034(9) 0.014(8)
O40 0.050(8) 0.029(6) 0.050(9) 0.002(6) 0.012(6) -0.011(5)
OW2 0.102(11) 0.090(11) 0.036(9) -0.032(8) 0.017(8) -0.022(9)
O43 0.053(8) 0.029(6) 0.045(8) 0.007(5) 0.016(6) 0.006(5)
O44 0.057(8) 0.035(6) 0.027(7) -0.009(5) 0.003(6) 0.003(6)
O45 0.048(8) 0.059(8) 0.033(8) 0.010(6) -0.018(6) -0.013(6)
O46 0.031(6) 0.038(6) 0.041(8) -0.004(5) 0.006(6) -0.006(5)
O47 0.044(8) 0.040(7) 0.069(11) 0.008(7) 0.010(7) 0.014(6)
OW3 0.067(9) 0.051(8) 0.050(10) -0.009(7) 0.011(7) 0.013(7)
N2 0.071(11) 0.046(9) 0.038(11) 0.003(8) 0.011(9) 0.006(8)
N1 0.050(11) 0.044(10) 0.103(17) 0.017(10) 0.022(11) -0.003(8)
N3 0.126(18) 0.058(11) 0.056(14) 0.009(10) 0.041(12) -0.002(12)
N4 0.047(10) 0.059(11) 0.080(15) -0.027(10) 0.003(9) 0.016(8)
C1 0.088(7) 0.110(8) 0.086(8) 0.009(7) 0.007(7) 0.006(7)
C2 0.092(10) 0.046(7) 0.048(9) 0.006(7) 0.016(8) -0.007(7)
C3 0.080(10) 0.081(10) 0.104(13) 0.000(9) 0.005(10) 0.022(9)
C4 0.058(8) 0.107(9) 0.075(9) -0.008(8) -0.004(8) 0.009(8)
C5 0.093(10) 0.053(8) 0.048(9) 0.002(7) 0.012(8) -0.002(7)
C6 0.104(12) 0.057(10) 0.067(11) 0.004(9) -0.004(10) -0.002(9)
C7 0.062(8) 0.106(9) 0.076(9) -0.008(8) -0.006(8) 0.006(8)
C8 0.097(10) 0.052(8) 0.055(9) 0.004(7) 0.014(8) -0.003(7)
C9 0.100(9) 0.136(10) 0.091(10) 0.001(8) 0.003(8) -0.010(8)
C10 0.069(7) 0.111(8) 0.080(9) -0.008(7) -0.005(7) 0.007(7)
C11 0.086(10) 0.091(10) 0.106(13) 0.003(9) 0.010(10) 0.024(9)
C12 0.063(10) 0.110(12) 0.076(12) -0.016(11) -0.003(10) -0.008(10)
C13 0.111(12) 0.082(11) 0.070(12) 0.005(10) 0.018(10) 0.003(10)
C14 0.068(10) 0.117(12) 0.076(12) -0.007(11) 0.000(10) 0.003(10)
C15' 0.084(10) 0.088(10) 0.109(13) 0.005(9) 0.006(10) 0.024(9)
C17 0.108(12) 0.115(12) 0.113(14) 0.005(11) 0.001(11) 0.015(11)
C18 0.093(8) 0.109(9) 0.089(9) 0.016(8) 0.010(7) 0.013(8)
C19 0.092(9) 0.109(9) 0.089(10) 0.014(8) 0.008(8) 0.009(8)
C19' 0.091(9) 0.108(9) 0.090(10) 0.014(8) 0.010(8) 0.011(8)
C21' 0.097(8) 0.108(9) 0.091(9) 0.012(8) 0.012(8) 0.011(8)
OW1 0.055(9) 0.107(11) 0.044(10) -0.010(8) -0.012(7) -0.034(8)
O112 0.040(7) 0.044(7) 0.020(7) 0.000(5) 0.000(5) 0.006(5)
C16 0.099(12) 0.096(12) 0.117(14) 0.005(11) 0.006(11) 0.013(10)
N5 0.068(10) 0.073(12) 0.071(11) 0.003(8) 0.003(8) -0.002(8)
N5' 0.070(10) 0.069(12) 0.067(11) 0.000(8) 0.007(8) 0.002(8)
C20 0.097(10) 0.117(11) 0.109(11) 0.016(10) 0.011(9) 0.001(10)
C24 0.113(12) 0.155(14) 0.098(14) -0.005(12) 0.012(12) -0.026(12)
C22 0.112(10) 0.150(12) 0.102(11) 0.003(10) 0.004(9) -0.015(9)
C23 0.108(10) 0.148(11) 0.098(11) 0.005(10) 0.001(9) -0.011(9)
C25 0.126(13) 0.164(14) 0.110(14) 0.002(12) -0.007(12) -0.007(12)

loop_
_atom_type_symbol
_atom_type_description
_atom_type_scat_dispersion_real
_atom_type_scat_dispersion_imag
_atom_type_scat_source
O O 0.0106 0.0060 'International Tables Vol C Tables 4.2.6.8 and 6.1.1.4'
Si Si 0.0817 0.0704 'International Tables Vol C Tables 4.2.6.8 and 6.1.1.4'
Cu Cu 0.3201 1.2651 'International Tables Vol C Tables 4.2.6.8 and 6.1.1.4'
W W -0.8490 6.8722 'International Tables Vol C Tables 4.2.6.8 and 6.1.1.4'
C C 0.0033 0.0016 'International Tables Vol C Tables 4.2.6.8 and 6.1.1.4'
N N 0.0061 0.0033 'International Tables Vol C Tables 4.2.6.8 and 6.1.1.4'
H H 0.0000 0.0000 'International Tables Vol C Tables 4.2.6.8 and 6.1.1.4'
Mo Mo -1.6832 0.6857 'International Tables Vol C Tables 4.2.6.8 and 6.1.1.4'

loop_
_geom_angle_atom_site_label_1
_geom_angle_atom_site_label_2
_geom_angle_atom_site_label_3
_geom_angle
_geom_angle_site_symmetry_3
O18 W1 O16 103.3(5) .
O18 W1 O30 102.8(5) .
O16 W1 O30 86.4(4) .
O18 W1 O32 98.0(5) .
O16 W1 O32 158.6(5) .
O30 W1 O32 87.6(4) .
O18 W1 O25 98.2(5) .
O16 W1 O25 90.2(4) .
O30 W1 O25 159.0(4) .
O32 W1 O25 88.1(4) .
O18 W1 O13 168.0(5) .
O16 W1 O13 86.0(4) .
O30 W1 O13 85.2(4) .
O32 W1 O13 73.0(4) .
O25 W1 O13 73.9(4) .
O24 W2 O4 103.3(5) .
O24 W2 O16 99.9(5) .
O4 W2 O16 86.4(4) .
O24 W2 O23 100.7(5) .
O4 W2 O23 89.1(5) .
O16 W2 O23 159.4(4) .
O24 W2 O21 98.8(5) .
O4 W2 O21 157.8(4) .
O16 W2 O21 87.8(5) .
O23 W2 O21 88.9(5) .
O24 W2 O31 170.7(4) .
O4 W2 O31 84.8(4) .
O16 W2 O31 85.2(4) .
O23 W2 O31 74.3(4) .
O21 W2 O31 73.5(4) .
O12 W3 O1 101.1(5) .
O12 W3 O27 103.0(5) .
O1 W3 O27 86.3(5) .
O12 W3 O22 99.5(5) .
O1 W3 O22 88.9(4) .
O27 W3 O22 157.5(4) .
O12 W3 O112 100.9(5) .
O1 W3 O112 158.0(4) .
O27 W3 O112 87.5(4) .
O22 W3 O112 88.8(4) .
O12 W3 O5 170.3(5) .
O1 W3 O5 85.7(4) .
O27 W3 O5 84.3(4) .
O22 W3 O5 73.4(4) .
O112 W3 O5 72.8(4) .
O6 W4 O112 100.2(5) .
O6 W4 O30 102.2(5) .
O112 W4 O30 89.1(4) .
O6 W4 O10 100.2(5) .
O112 W4 O10 89.0(4) .
O30 W4 O10 157.4(4) .
O6 W4 O4 102.6(5) .
O112 W4 O4 157.3(4) .
O30 W4 O4 86.2(4) .
O10 W4 O4 86.9(4) .
O6 W4 O5 170.4(4) .
O112 W4 O5 73.6(4) .
O30 W4 O5 85.2(4) .
O10 W4 O5 72.7(4) .
O4 W4 O5 83.8(4) .
O43 W5 O8 100.2(5) .
O43 W5 O2 101.2(5) .
O8 W5 O2 86.7(4) .
O43 W5 O44 101.1(5) .
O8 W5 O44 89.4(5) .
O2 W5 O44 157.7(5) .
O43 W5 O3 102.1(5) .
O8 W5 O3 157.7(5) .
O2 W5 O3 87.5(5) .
O44 W5 O3 87.8(4) .
O43 W5 O14 171.7(4) .
O8 W5 O14 86.1(4) .
O2 W5 O14 84.5(4) .
O44 W5 O14 73.3(4) .
O3 W5 O14 71.9(4) .
O40 W6 O27 101.5(5) .
O40 W6 O32 99.4(5) .
O27 W6 O32 89.1(5) .
O40 W6 O35 100.6(5) .
O27 W6 O35 157.9(4) .
O32 W6 O35 86.9(4) .
O40 W6 O9 102.7(5) .
O27 W6 O9 85.0(5) .
O32 W6 O9 157.9(4) .
O35 W6 O9 90.7(4) .
O40 W6 O13 169.8(5) .
O27 W6 O13 84.8(4) .
O32 W6 O13 72.5(4) .
O35 W6 O13 73.4(4) .
O9 W6 O13 85.8(4) .
O33 W7 O10 102.8(5) .
O33 W7 O22 101.5(5) .
O10 W7 O22 89.3(4) .
O33 W7 O34 101.5(5) .
O10 W7 O34 88.6(4) .
O22 W7 O34 156.8(5) .
O33 W7 O8 100.6(5) .
O10 W7 O8 156.5(4) .
O22 W7 O8 87.8(4) .
O34 W7 O8 84.9(4) .
O33 W7 O5 172.7(5) .
O10 W7 O5 72.7(4) .
O22 W7 O5 73.0(4) .
O34 W7 O5 84.3(4) .
O8 W7 O5 84.2(4) .
O11 W8 O9 100.3(5) .
O11 W8 O44 101.7(5) .
O9 W8 O44 157.8(4) .
O11 W8 O46 100.4(5) .
O9 W8 O46 89.9(5) .
O44 W8 O46 88.7(5) .
O11 W8 O1 101.7(5) .
O9 W8 O1 85.1(5) .
O44 W8 O1 87.9(5) .
O46 W8 O1 157.8(4) .
O11 W8 O14 171.1(4) .
O9 W8 O14 85.9(4) .
O44 W8 O14 72.6(4) .
O46 W8 O14 73.0(4) .
O1 W8 O14 85.1(4) .
O26 W9 O34 101.9(5) .
O26 W9 O2 102.4(5) .
O34 W9 O2 86.3(4) .
O26 W9 O23 98.8(5) .
O34 W9 O23 88.6(4) .
O2 W9 O23 158.8(4) .
O26 W9 O36 101.0(5) .
O34 W9 O36 157.0(5) .
O2 W9 O36 89.4(5) .
O23 W9 O36 87.4(5) .
O26 W9 O31 170.5(4) .
O34 W9 O31 84.8(4) .
O2 W9 O31 84.6(4) .
O23 W9 O31 74.5(4) .
O36 W9 O31 72.3(4) .
O19 W10 O36 101.0(6) .
O19 W10 O7 101.4(5) .
O36 W10 O7 157.6(5) .
O19 W10 O21 98.9(5) .
O36 W10 O21 87.9(5) .
O7 W10 O21 89.2(4) .
O19 W10 O17 102.9(5) .
O36 W10 O17 89.6(5) .
O7 W10 O17 84.9(4) .
O21 W10 O17 158.1(4) .
O19 W10 O31 170.3(5) .
O36 W10 O31 72.8(4) .
O7 W10 O31 85.1(4) .
O21 W10 O31 73.7(4) .
O17 W10 O31 84.8(4) .
O20 W11 O3 100.4(5) .
O20 W11 O17 101.6(5) .
O3 W11 O17 90.1(5) .
O20 W11 O28 101.8(5) .
O3 W11 O28 157.7(4) .
O17 W11 O28 86.1(5) .
O20 W11 O46 99.0(5) .
O3 W11 O46 88.4(5) .
O17 W11 O46 159.3(4) .
O28 W11 O46 87.5(5) .
O20 W11 O14 170.3(5) .
O3 W11 O14 73.1(4) .
O17 W11 O14 85.9(4) .
O28 W11 O14 84.7(4) .
O46 W11 O14 73.9(4) .
O29 W12 O7 102.5(5) .
O29 W12 O28 101.6(5) .
O7 W12 O28 86.4(4) .
O29 W12 O25 100.5(5) .
O7 W12 O25 88.7(4) .
O28 W12 O25 157.9(5) .
O29 W12 O35 99.2(5) .
O7 W12 O35 158.3(4) .
O28 W12 O35 89.8(4) .
O25 W12 O35 86.8(4) .
O29 W12 O13 170.4(5) .
O7 W12 O13 85.1(4) .
O28 W12 O13 84.7(4) .
O25 W12 O13 73.4(4) .
O35 W12 O13 73.3(4) .
O31 Si1 O5 109.8(5) .
O31 Si1 O14 108.3(5) .
O5 Si1 O14 110.5(5) .
O31 Si1 O13 108.7(6) .
O5 Si1 O13 109.8(6) .
O14 Si1 O13 109.7(5) .
O47 Cu1 O45 91.6(6) .
O47 Cu1 OW1 172.1(6) .
O45 Cu1 OW1 94.0(5) .
O47 Cu1 OW2 87.5(6) .
O45 Cu1 OW2 178.8(6) .
OW1 Cu1 OW2 87.0(6) .
O47 Cu1 O12 93.4(5) .
O45 Cu1 O12 90.8(5) .
OW1 Cu1 O12 92.0(5) .
OW2 Cu1 O12 88.5(5) .
O47 Cu1 O24 84.8(5) 2_556
O45 Cu1 O24 86.5(4) 2_556
OW1 Cu1 O24 90.1(5) 2_556
OW2 Cu1 O24 94.2(4) 2_556
O12 Cu1 O24 176.7(4) 2_556
O38 Cu2 O37 175.7(6) .
O38 Cu2 O39 89.7(7) .
O37 Cu2 O39 93.8(6) .
O38 Cu2 OW3 86.2(5) .
O37 Cu2 OW3 89.7(5) .
O39 Cu2 OW3 157.4(6) .
O38 Cu2 O18 92.6(6) .
O37 Cu2 O18 89.2(5) .
O39 Cu2 O18 103.1(5) .
OW3 Cu2 O18 99.3(5) .
W3 O1 W8 151.0(6) .
W5 O2 W9 150.1(6) .
W11 O3 W5 122.7(5) .
W2 O4 W4 151.3(6) .
Si1 O5 W3 124.1(5) .
Si1 O5 W4 124.4(5) .
W3 O5 W4 91.4(3) .
Si1 O5 W7 124.5(5) .
W3 O5 W7 91.1(3) .
W4 O5 W7 91.3(3) .
W12 O7 W10 151.2(6) .
W5 O8 W7 151.7(6) .
W8 O9 W6 151.8(6) .
W7 O10 W4 123.2(5) .
W3 O12 Cu1 148.2(6) .
Si1 O13 W1 124.5(5) .
Si1 O13 W12 124.5(6) .
W1 O13 W12 91.6(4) .
Si1 O13 W6 123.4(5) .
W1 O13 W6 91.6(4) .
W12 O13 W6 91.6(3) .
Si1 O14 W11 125.3(6) .
Si1 O14 W5 124.0(5) .
W11 O14 W5 92.3(3) .
Si1 O14 W8 123.0(5) .
W11 O14 W8 91.5(3) .
W5 O14 W8 91.0(3) .
W1 O16 W2 150.3(6) .
W11 O17 W10 151.3(6) .
W1 O18 Cu2 141.7(6) .
W10 O21 W2 121.5(5) .
W3 O22 W7 122.4(5) .
W9 O23 W2 120.4(5) .
W2 O24 Cu1 143.1(6) 2_546
W12 O25 W1 121.0(6) .
W3 O27 W6 151.5(6) .
W12 O28 W11 150.7(6) .
W4 O30 W1 150.7(6) .
Si1 O31 W9 124.2(6) .
Si1 O31 W10 125.1(5) .
W9 O31 W10 91.4(3) .
Si1 O31 W2 124.0(5) .
W9 O31 W2 90.8(3) .
W10 O31 W2 91.2(3) .
W6 O32 W1 122.9(6) .
W9 O34 W7 151.9(6) .
W6 O35 W12 121.8(5) .
W10 O36 W9 123.4(6) .
C9 O37 Cu2 117.5(17) .
C10 O38 Cu2 118.5(15) .
C1 O39 Cu2 131.7(17) .
W8 O44 W5 123.1(5) .
C2 O45 Cu1 126.7(13) .
W8 O46 W11 121.5(5) .
C3 O47 Cu1 126.2(15) .
C2 N2 C8 118.6(18) .
C2 N2 C5 119.7(18) .
C8 N2 C5 121.6(17) .
C3 N1 C11 120(2) .
C3 N1 C15' 122(2) .
C11 N1 C15' 118.5(18) .
C1 N3 C19' 122(4) .
C1 N3 C21' 115(2) .
C19' N3 C21' 122(4) .
C1 N3 C19 124(4) .
C19' N3 C19 16(5) .
C21' N3 C19 120(3) .
C10 N4 C7 120.3(18) .
C10 N4 C4 120.9(19) .
C7 N4 C4 118.6(18) .
O39 C1 N3 126(3) .
O39 C1 H1 117.1 .
N3 C1 H1 117.1 .
O45 C2 N2 124(2) .
O45 C2 H2 118.1 .
N2 C2 H2 118.1 .
O47 C3 N1 123(2) .
O47 C3 H3 118.5 .
N1 C3 H3 118.5 .
C14 C4 N4 109(2) .
C14 C4 H4A 109.8 .
N4 C4 H4A 109.8 .
C14 C4 H4B 109.8 .
N4 C4 H4B 109.8 .
H4A C4 H4B 108.2 .
C6 C5 N2 110.2(17) .
C6 C5 H5A 109.6 .
N2 C5 H5A 109.6 .
C6 C5 H5B 109.6 .
N2 C5 H5B 109.6 .
H5A C5 H5B 108.1 .
C5 C6 H6A 109.5 .
C5 C6 H6B 109.5 .
H6A C6 H6B 109.5 .
C5 C6 H6C 109.5 .
H6A C6 H6C 109.5 .
H6B C6 H6C 109.5 .
C12 C7 N4 115(2) .
C12 C7 H7A 108.4 .
N4 C7 H7A 108.4 .
C12 C7 H7B 108.4 .
N4 C7 H7B 108.4 .
H7A C7 H7B 107.5 .
N2 C8 C13 108.4(17) .
N2 C8 H8A 110.0 .
C13 C8 H8A 110.0 .
N2 C8 H8B 110.0 .
C13 C8 H8B 110.0 .
H8A C8 H8B 108.4 .
O37 C9 N5' 122(3) .
O37 C9 N5 115(3) .
N5' C9 N5 28(2) .
O37 C9 H9 122.5 .
N5' C9 H9 109.0 .
N5 C9 H9 122.5 .
O38 C10 N4 122(2) .
O38 C10 H10 119.2 .
N4 C10 H10 119.2 .
N1 C11 C16 118(2) .
N1 C11 H11A 107.8 .
C16 C11 H11A 107.8 .
N1 C11 H11B 107.8 .
C16 C11 H11B 107.8 .
H11A C11 H11B 107.1 .
C7 C12 H12A 109.5 .
C7 C12 H12B 109.5 .
H12A C12 H12B 109.5 .
C7 C12 H12C 109.5 .
H12A C12 H12C 109.5 .
H12B C12 H12C 109.5 .
C8 C13 H13A 109.5 .
C8 C13 H13B 109.5 .
H13A C13 H13B 109.5 .
C8 C13 H13C 109.5 .
H13A C13 H13C 109.5 .
H13B C13 H13C 109.5 .
C4 C14 H14A 109.5 .
C4 C14 H14B 109.5 .
H14A C14 H14B 109.5 .
C4 C14 H14C 109.5 .
H14A C14 H14C 109.5 .
H14B C14 H14C 109.5 .
N1 C15' C17 112(2) .
N1 C15' H15A 109.3 .
C17 C15' H15A 109.3 .
N1 C15' H15B 109.3 .
C17 C15' H15B 109.3 .
H15A C15' H15B 108.0 .
C15' C17 H17A 109.5 .
C15' C17 H17B 109.5 .
H17A C17 H17B 109.5 .
C15' C17 H17C 109.5 .
H17A C17 H17C 109.5 .
H17B C17 H17C 109.5 .
C19 C18 C19' 9(6) .
C18 C19 N3 109(6) .
N3 C19' C18 101(4) .
N3 C21' C20 115(2) .
N3 C21' H21A 108.5 .
C20 C21' H21A 108.5 .
N3 C21' H21B 108.5 .
C20 C21' H21B 108.5 .
H21A C21' H21B 107.5 .
W4 O112 W3 122.2(5) .
C11 C16 H16A 109.5 .
C11 C16 H16B 109.5 .
H16A C16 H16B 109.5 .
C11 C16 H16C 109.5 .
H16A C16 H16C 109.5 .
H16B C16 H16C 109.5 .
C9 N5 C23 126(4) .
C9 N5 C22 106(3) .
C23 N5 C22 110(2) .
C9 N5' C22 128(3) .
C9 N5' C23 111(3) .
C22 N5' C23 117(2) .
C21' C20 H20A 109.5 .
C21' C20 H20B 109.5 .
H20A C20 H20B 109.5 .
C21' C20 H20C 109.5 .
H20A C20 H20C 109.5 .
H20B C20 H20C 109.5 .
C24 C22 N5' 114(3) .
C24 C22 N5 96(3) .
N5' C22 N5 18.5(19) .
C24 C22 H22A 112.5 .
N5' C22 H22A 99.2 .
N5 C22 H22A 112.5 .
C24 C22 H22B 112.5 .
N5' C22 H22B 108.0 .
N5 C22 H22B 112.5 .
H22A C22 H22B 110.1 .
C25 C23 N5 114(3) .
C25 C23 N5' 93(3) .
N5 C23 N5' 23(2) .
C25 C23 H23A 108.7 .
N5 C23 H23A 108.7 .
N5' C23 H23A 111.8 .
C25 C23 H23B 108.7 .
N5 C23 H23B 108.7 .
N5' C23 H23B 125.5 .
H23A C23 H23B 107.6 .

loop_
_geom_bond_atom_site_label_1
_geom_bond_atom_site_label_2
_geom_bond_distance
_geom_bond_site_symmetry_2
W1 O18 1.688(10) .
W1 O16 1.888(10) .
W1 O30 1.913(11) .
W1 O32 1.914(10) .
W1 O25 1.926(10) .
W1 O13 2.331(10) .
W2 O24 1.712(10) .
W2 O4 1.878(10) .
W2 O16 1.918(10) .
W2 O23 1.928(11) .
W2 O21 1.938(11) .
W2 O31 2.355(9) .
W3 O12 1.701(10) .
W3 O1 1.888(10) .
W3 O27 1.898(12) .
W3 O22 1.907(11) .
W3 O112 1.946(10) .
W3 O5 2.344(9) .
W4 O6 1.691(10) .
W4 O112 1.889(10) .
W4 O30 1.897(12) .
W4 O10 1.914(11) .
W4 O4 1.931(10) .
W4 O5 2.348(9) .
W5 O43 1.730(11) .
W5 O8 1.864(11) .
W5 O2 1.896(9) .
W5 O44 1.918(11) .
W5 O3 1.937(10) .
W5 O14 2.333(10) .
W6 O40 1.703(10) .
W6 O27 1.901(12) .
W6 O32 1.910(11) .
W6 O35 1.924(11) .
W6 O9 1.938(11) .
W6 O13 2.355(9) .
W7 O33 1.699(12) .
W7 O10 1.908(11) .
W7 O22 1.920(11) .
W7 O34 1.922(11) .
W7 O8 1.944(11) .
W7 O5 2.352(10) .
W8 O11 1.691(10) .
W8 O9 1.871(11) .
W8 O44 1.901(11) .
W8 O46 1.912(10) .
W8 O1 1.924(10) .
W8 O14 2.375(9) .
W9 O26 1.699(11) .
W9 O34 1.888(12) .
W9 O2 1.922(9) .
W9 O23 1.931(11) .
W9 O36 1.935(12) .
W9 O31 2.347(11) .
W10 O19 1.718(10) .
W10 O36 1.888(12) .
W10 O7 1.920(11) .
W10 O21 1.921(10) .
W10 O17 1.923(10) .
W10 O31 2.356(10) .
W11 O20 1.691(10) .
W11 O3 1.885(11) .
W11 O17 1.888(9) .
W11 O28 1.907(11) .
W11 O46 1.941(10) .
W11 O14 2.317(10) .
W12 O29 1.687(11) .
W12 O7 1.892(10) .
W12 O28 1.899(11) .
W12 O25 1.930(10) .
W12 O35 1.936(10) .
W12 O13 2.349(10) .
Si1 O31 1.620(10) .
Si1 O5 1.620(10) .
Si1 O14 1.628(10) .
Si1 O13 1.627(11) .
Cu1 O47 1.907(12) .
Cu1 O45 1.942(12) .
Cu1 OW1 2.065(14) .
Cu1 OW2 2.086(15) .
Cu1 O12 2.366(10) .
Cu1 O24 2.429(10) 2_556
Cu2 O38 1.924(13) .
Cu2 O37 1.951(13) .
Cu2 O39 1.949(13) .
Cu2 OW3 2.008(11) .
Cu2 O18 2.272(11) .
O24 Cu1 2.429(10) 2_546
O37 C9 1.24(3) .
O38 C10 1.22(3) .
O39 C1 1.26(3) .
O45 C2 1.22(2) .
O47 C3 1.21(3) .
N2 C2 1.36(2) .
N2 C8 1.44(2) .
N2 C5 1.48(2) .
N1 C3 1.33(3) .
N1 C11 1.41(3) .
N1 C15' 1.51(3) .
N3 C1 1.32(3) .
N3 C19' 1.43(7) .
N3 C21' 1.45(3) .
N3 C19 1.70(8) .
N4 C10 1.37(3) .
N4 C7 1.44(3) .
N4 C4 1.45(2) .
C1 H1 0.9300 .
C2 H2 0.9300 .
C3 H3 0.9300 .
C4 C14 1.44(3) .
C4 H4A 0.9700 .
C4 H4B 0.9700 .
C5 C6 1.43(2) .
C5 H5A 0.9700 .
C5 H5B 0.9700 .
C6 H6A 0.9600 .
C6 H6B 0.9600 .
C6 H6C 0.9600 .
C7 C12 1.44(3) .
C7 H7A 0.9700 .
C7 H7B 0.9700 .
C8 C13 1.52(3) .
C8 H8A 0.9700 .
C8 H8B 0.9700 .
C9 N5' 1.39(3) .
C9 N5 1.39(3) .
C9 H9 0.9300 .
C10 H10 0.9300 .
C11 C16 1.58(3) .
C11 H11A 0.9700 .
C11 H11B 0.9700 .
C12 H12A 0.9600 .
C12 H12B 0.9600 .
C12 H12C 0.9600 .
C13 H13A 0.9600 .
C13 H13B 0.9600 .
C13 H13C 0.9600 .
C14 H14A 0.9600 .
C14 H14B 0.9600 .
C14 H14C 0.9600 .
C15' C17 1.62(3) .
C15' H15A 0.9700 .
C15' H15B 0.9700 .
C17 H17A 0.9600 .
C17 H17B 0.9600 .
C17 H17C 0.9600 .
C18 C19 1.34(8) .
C18 C19' 1.78(7) .
C21' C20 1.57(3) .
C21' H21A 0.9700 .
C21' H21B 0.9700 .
C16 H16A 0.9600 .
C16 H16B 0.9600 .
C16 H16C 0.9600 .
N5 C23 1.48(4) .
N5 C22 1.96(5) .
N5' C22 1.60(4) .
N5' C23 1.71(5) .
C20 H20A 0.9600 .
C20 H20B 0.9600 .
C20 H20C 0.9600 .
C24 C22 1.37(4) .
C22 H22A 0.9700 .
C22 H22B 0.9700 .
C23 C25 1.43(4) .
C23 H23A 0.9700 .
C23 H23B 0.9700 .
